data_1570174
loop_
_publ_author_name
'Zhang, Ying'
'Yang, Jimin'
'Ruan, Yu-Long'
'Liao, Ling'
'Ma, Chuang'
'Xue, Xiao-Song'
'Yu, Jin-Sheng'

_publ_section_title
;
 Nickel-catalysed asymmetric hydromonofluoromethylation of 1,3-enynes for
 enantioselective construction of monofluoromethyl-tethered chiral
 allenes.
;
_journal_issue 44
_journal_name_full 'Chemical science'
_journal_page_first 12676
_journal_page_last 12683
_journal_paper_doi 10.1039/d3sc04474b
_journal_volume 14
_journal_year 2023
_chemical_formula_sum 'C13 H15 F O2'
_chemical_formula_weight 222.25
_space_group_crystal_system monoclinic
_space_group_IT_number 4
_space_group_name_Hall 'P 2yb'
_space_group_name_H-M_alt 'P 1 21 1'
_atom_sites_solution_hydrogens mixed
_audit_creation_method SHELXL-2017/1
_audit_update_record
;
2023-06-26 deposited with the CCDC.	2023-10-23 downloaded from the CCDC.
;
_cell_angle_alpha 90
_cell_angle_beta 99.606(4)
_cell_angle_gamma 90
_cell_formula_units_Z 2
_cell_length_a 5.7657(2)
_cell_length_b 8.4827(4)
_cell_length_c 12.1582(5)
_cell_measurement_temperature 571(2)
_cell_volume 586.30(4)
_computing_structure_refinement 'SHELXL-2017/1 (Sheldrick, 2017)'
_computing_structure_solution 'SHELXT 2014/5 (Sheldrick, 2014)'
_diffrn_ambient_temperature 571(2)
_diffrn_measured_fraction_theta_full 0.996
_diffrn_measured_fraction_theta_max 0.996
_diffrn_radiation_type CuK\a
_diffrn_radiation_wavelength 1.54184
_diffrn_reflns_av_R_equivalents 0.0642
_diffrn_reflns_av_unetI/netI 0.0404
_diffrn_reflns_Laue_measured_fraction_full 0.996
_diffrn_reflns_Laue_measured_fraction_max 0.996
_diffrn_reflns_limit_h_max 6
_diffrn_reflns_limit_h_min -6
_diffrn_reflns_limit_k_max 9
_diffrn_reflns_limit_k_min -10
_diffrn_reflns_limit_l_max 14
_diffrn_reflns_limit_l_min -14
_diffrn_reflns_number 10142
_diffrn_reflns_point_group_measured_fraction_full 0.948
_diffrn_reflns_point_group_measured_fraction_max 0.948
_diffrn_reflns_theta_full 67.066
_diffrn_reflns_theta_max 67.066
_diffrn_reflns_theta_min 3.687
_exptl_absorpt_coefficient_mu 0.779
_exptl_crystal_density_diffrn 1.259
_exptl_crystal_F_000 236
_exptl_crystal_size_max 0.330
_exptl_crystal_size_mid 0.260
_exptl_crystal_size_min 0.220
_refine_diff_density_max 0.114
_refine_diff_density_min -0.129
_refine_diff_density_rms 0.027
_refine_ls_abs_structure_details
;
 Flack x determined using 716 quotients [(I+)-(I-)]/[(I+)+(I-)]
 (Parsons, Flack and Wagner, Acta Cryst. B69 (2013) 249-259).
;
_refine_ls_abs_structure_Flack 0.0(2)
_refine_ls_extinction_method none
_refine_ls_goodness_of_fit_ref 1.128
_refine_ls_hydrogen_treatment constr
_refine_ls_matrix_type full
_refine_ls_number_parameters 146
_refine_ls_number_reflns 1977
_refine_ls_number_restraints 1
_refine_ls_restrained_S_all 1.128
_refine_ls_R_factor_all 0.0419
_refine_ls_R_factor_gt 0.0387
_refine_ls_shift/su_max 0.000
_refine_ls_shift/su_mean 0.000
_refine_ls_structure_factor_coef Fsqd
_refine_ls_weighting_details 'w=1/[\s^2^(Fo^2^)+(0.0527P)^2^+0.0372P] where P=(Fo^2^+2Fc^2^)/3'
_refine_ls_weighting_scheme calc
_refine_ls_wR_factor_gt 0.1043
_refine_ls_wR_factor_ref 0.1069
_reflns_Friedel_coverage 0.773
_reflns_Friedel_fraction_full 0.892
_reflns_Friedel_fraction_max 0.892
_reflns_number_gt 1796
_reflns_number_total 1977
_reflns_threshold_expression 'I > 2\s(I)'
_cod_data_source_file d3sc04474b2.cif
_cod_data_source_block exp_2845
_cod_depositor_comments 'Adding full bibliography for 1570174--1570176.cif.'
_cod_original_sg_symbol_H-M 'P 21'
_cod_database_code 1570174
_shelx_shelxl_version_number 2017/1
_shelx_space_group_comment
;
The symmetry employed for this shelxl refinement is uniquely defined
by the following loop, which should always be used as a source of
symmetry information in preference to the above space-group names.
They are only intended as comments.
;
_shelx_estimated_absorpt_t_min 0.783
_shelx_estimated_absorpt_t_max 0.847

loop_
_space_group_symop_operation_xyz
'x, y, z'
'-x, y+1/2, -z'

loop_
_atom_site_label
_atom_site_type_symbol
_atom_site_fract_x
_atom_site_fract_y
_atom_site_fract_z
_atom_site_U_iso_or_equiv
_atom_site_adp_type
_atom_site_occupancy
_atom_site_site_symmetry_order
_atom_site_calc_flag
_atom_site_refinement_flags_posn
_atom_site_refinement_flags_adp
_atom_site_refinement_flags_occupancy
_atom_site_disorder_assembly
_atom_site_disorder_group
F1 F -0.5714(3) -0.6181(2) -0.88376(13) 0.0520(5) Uani 1 1 d . . . . .
O1 O -0.7721(4) -0.3285(3) -0.94486(19) 0.0579(6) Uani 1 1 d . . . . .
H1 H -0.807685 -0.247063 -0.979953 0.087 Uiso 1 1 calc R U . . .
O2 O -0.1270(4) -0.5485(3) -0.94490(18) 0.0588(6) Uani 1 1 d . . . . .
H2 H 0.006183 -0.488173 -0.954872 0.071 Uiso 1 1 d R U . . .
C1 C -1.0226(6) -0.6583(5) -0.3874(3) 0.0586(9) Uani 1 1 d . . . . .
H1A H -1.127287 -0.731261 -0.425050 0.070 Uiso 1 1 calc R U . . .
C2 C -1.0592(6) -0.5990(5) -0.2853(3) 0.0680(10) Uani 1 1 d . . . . .
H2A H -1.189926 -0.631131 -0.255496 0.082 Uiso 1 1 calc R U . . .
C3 C -0.9044(7) -0.4938(5) -0.2284(3) 0.0699(10) Uani 1 1 d . . . . .
H3 H -0.928952 -0.455126 -0.159701 0.084 Uiso 1 1 calc R U . . .
C4 C -0.7129(7) -0.4452(5) -0.2728(3) 0.0658(9) Uani 1 1 d . . . . .
H4 H -0.606746 -0.374407 -0.233595 0.079 Uiso 1 1 calc R U . . .
C5 C -0.6770(6) -0.5006(4) -0.3747(3) 0.0561(8) Uani 1 1 d . . . . .
H5 H -0.548467 -0.464853 -0.404732 0.067 Uiso 1 1 calc R U . . .
C6 C -0.8300(5) -0.6091(4) -0.4334(2) 0.0488(7) Uani 1 1 d . . . . .
C7 C -0.7876(7) -0.6744(5) -0.5410(3) 0.0606(9) Uani 1 1 d . . . . .
H7 H -0.878835 -0.759447 -0.570822 0.073 Uiso 1 1 calc R U . . .
C8 C -0.6299(6) -0.6199(5) -0.5968(2) 0.0609(8) Uani 1 1 d . . . . .
C9 C -0.4708(6) -0.5622(5) -0.6483(3) 0.0620(9) Uani 1 1 d . . . . .
H9 H -0.318996 -0.602112 -0.630153 0.074 Uiso 1 1 calc R U . . .
C10 C -0.5126(5) -0.4356(4) -0.7352(2) 0.0508(7) Uani 1 1 d . . . . .
H10A H -0.422904 -0.343182 -0.706937 0.061 Uiso 1 1 calc R U . . .
H10B H -0.677770 -0.407019 -0.746271 0.061 Uiso 1 1 calc R U . . .
C11 C -0.4484(5) -0.4783(3) -0.8475(2) 0.0422(6) Uani 1 1 d . . . . .
C12 C -0.5261(5) -0.3544(4) -0.9350(3) 0.0529(7) Uani 1 1 d . . . . .
H12A H -0.442393 -0.256772 -0.914497 0.063 Uiso 1 1 calc R U . . .
H12B H -0.489092 -0.388709 -1.006226 0.063 Uiso 1 1 calc R U . . .
C13 C -0.1879(5) -0.5136(4) -0.8390(3) 0.0533(8) Uani 1 1 d . . . . .
H13A H -0.097634 -0.423266 -0.807112 0.064 Uiso 1 1 calc R U . . .
H13B H -0.147086 -0.602580 -0.789472 0.064 Uiso 1 1 calc R U . . .

loop_
_atom_site_aniso_label
_atom_site_aniso_U_11
_atom_site_aniso_U_22
_atom_site_aniso_U_33
_atom_site_aniso_U_23
_atom_site_aniso_U_13
_atom_site_aniso_U_12
F1 0.0515(10) 0.0498(11) 0.0556(9) -0.0066(8) 0.0119(7) -0.0088(8)
O1 0.0453(12) 0.0620(17) 0.0669(14) 0.0164(11) 0.0106(9) 0.0039(10)
O2 0.0438(11) 0.0709(16) 0.0660(13) -0.0167(11) 0.0223(9) -0.0126(10)
C1 0.0525(18) 0.063(2) 0.0586(19) 0.0096(16) 0.0038(14) -0.0097(15)
C2 0.064(2) 0.079(3) 0.065(2) 0.013(2) 0.0239(16) -0.0026(19)
C3 0.093(3) 0.067(3) 0.0541(19) 0.0020(17) 0.0240(18) 0.000(2)
C4 0.075(2) 0.066(3) 0.0556(18) -0.0025(17) 0.0085(16) -0.0147(19)
C5 0.0535(18) 0.060(2) 0.0553(18) 0.0038(15) 0.0101(14) -0.0075(15)
C6 0.0494(16) 0.0506(19) 0.0452(14) 0.0093(13) 0.0044(12) 0.0031(13)
C7 0.076(2) 0.056(2) 0.0494(18) 0.0028(15) 0.0099(15) -0.0027(17)
C8 0.075(2) 0.063(2) 0.0453(16) 0.0032(16) 0.0121(14) 0.0132(18)
C9 0.0602(19) 0.081(3) 0.0453(16) 0.0054(16) 0.0108(13) 0.0206(18)
C10 0.0476(15) 0.060(2) 0.0450(15) -0.0051(14) 0.0067(12) 0.0025(14)
C11 0.0380(14) 0.0439(17) 0.0447(14) -0.0030(12) 0.0072(10) -0.0079(11)
C12 0.0458(16) 0.055(2) 0.0587(17) 0.0107(15) 0.0123(13) -0.0027(14)
C13 0.0420(16) 0.066(2) 0.0523(16) -0.0033(15) 0.0106(12) 0.0010(14)

loop_
_atom_type_symbol
_atom_type_description
_atom_type_scat_dispersion_real
_atom_type_scat_dispersion_imag
_atom_type_scat_source
C C 0.0181 0.0091 'International Tables Vol C Tables 4.2.6.8 and 6.1.1.4'
H H 0.0000 0.0000 'International Tables Vol C Tables 4.2.6.8 and 6.1.1.4'
F F 0.0727 0.0534 'International Tables Vol C Tables 4.2.6.8 and 6.1.1.4'
O O 0.0492 0.0322 'International Tables Vol C Tables 4.2.6.8 and 6.1.1.4'

loop_
_geom_angle_atom_site_label_1
_geom_angle_atom_site_label_2
_geom_angle_atom_site_label_3
_geom_angle
_geom_angle_site_symmetry_1
_geom_angle_site_symmetry_3
_geom_angle_publ_flag
C12 O1 H1 109.5 . . ?
C13 O2 H2 109.4 . . ?
C2 C1 C6 120.2(3) . . ?
C2 C1 H1A 119.9 . . ?
C6 C1 H1A 119.9 . . ?
C3 C2 C1 120.4(3) . . ?
C3 C2 H2A 119.8 . . ?
C1 C2 H2A 119.8 . . ?
C2 C3 C4 119.9(4) . . ?
C2 C3 H3 120.1 . . ?
C4 C3 H3 120.1 . . ?
C3 C4 C5 120.3(4) . . ?
C3 C4 H4 119.8 . . ?
C5 C4 H4 119.8 . . ?
C4 C5 C6 120.9(3) . . ?
C4 C5 H5 119.6 . . ?
C6 C5 H5 119.6 . . ?
C5 C6 C1 118.3(3) . . ?
C5 C6 C7 121.3(3) . . ?
C1 C6 C7 120.4(3) . . ?
C8 C7 C6 124.0(4) . . ?
C8 C7 H7 118.0 . . ?
C6 C7 H7 118.0 . . ?
C9 C8 C7 177.5(4) . . ?
C8 C9 C10 124.8(3) . . ?
C8 C9 H9 117.6 . . ?
C10 C9 H9 117.6 . . ?
C9 C10 C11 115.4(3) . . ?
C9 C10 H10A 108.4 . . ?
C11 C10 H10A 108.4 . . ?
C9 C10 H10B 108.4 . . ?
C11 C10 H10B 108.4 . . ?
H10A C10 H10B 107.5 . . ?
F1 C11 C12 106.8(2) . . ?
F1 C11 C10 107.2(2) . . ?
C12 C11 C10 112.3(3) . . ?
F1 C11 C13 107.2(2) . . ?
C12 C11 C13 111.0(2) . . ?
C10 C11 C13 111.9(2) . . ?
O1 C12 C11 110.0(2) . . ?
O1 C12 H12A 109.7 . . ?
C11 C12 H12A 109.7 . . ?
O1 C12 H12B 109.7 . . ?
C11 C12 H12B 109.7 . . ?
H12A C12 H12B 108.2 . . ?
O2 C13 C11 111.8(2) . . ?
O2 C13 H13A 109.3 . . ?
C11 C13 H13A 109.3 . . ?
O2 C13 H13B 109.3 . . ?
C11 C13 H13B 109.3 . . ?
H13A C13 H13B 107.9 . . ?

loop_
_geom_bond_atom_site_label_1
_geom_bond_atom_site_label_2
_geom_bond_distance
_geom_bond_site_symmetry_2
_geom_bond_publ_flag
F1 C11 1.413(3) . ?
O1 C12 1.421(4) . ?
O1 H1 0.8200 . ?
O2 C13 1.421(4) . ?
O2 H2 0.9473 . ?
C1 C2 1.387(5) . ?
C1 C6 1.389(4) . ?
C1 H1A 0.9300 . ?
C2 C3 1.366(6) . ?
C2 H2A 0.9300 . ?
C3 C4 1.370(5) . ?
C3 H3 0.9300 . ?
C4 C5 1.373(5) . ?
C4 H4 0.9300 . ?
C5 C6 1.388(5) . ?
C5 H5 0.9300 . ?
C6 C7 1.478(4) . ?
C7 C8 1.306(5) . ?
C7 H7 0.9300 . ?
C8 C9 1.291(5) . ?
C9 C10 1.497(5) . ?
C9 H9 0.9300 . ?
C10 C11 1.517(4) . ?
C10 H10A 0.9700 . ?
C10 H10B 0.9700 . ?
C11 C12 1.510(4) . ?
C11 C13 1.518(4) . ?
C12 H12A 0.9700 . ?
C12 H12B 0.9700 . ?
C13 H13A 0.9700 . ?
C13 H13B 0.9700 . ?
